data_2218922
loop_
_publ_author_name
'Gowda, B. Thimme'
'Foro, Sabine'
'Nirmala, P. G.'
'Sowmya, B. P.'
'Fuess, Hartmut'

_publ_section_title
;
 <i>N</i>-(4-Bromophenylsulfonyl)-2,2,2-trimethylacetamide
;
_journal_coeditor_code BX2154
_journal_issue 8
_journal_name_full 'Acta Crystallographica Section E'
_journal_page_first o1389
_journal_paper_doi 10.1107/S1600536808019375
_journal_volume 64
_journal_year 2008
_chemical_formula_moiety 'C11 H14 Br N O3 S'
_chemical_formula_sum 'C11 H14 Br N O3 S'
_chemical_formula_weight 320.20
_chemical_name_systematic
;
<i>N</i>-(4-Bromophenylsulfonyl)-2,2,2-trimethylacetamide
;
_space_group_IT_number 2
_symmetry_cell_setting triclinic
_symmetry_space_group_name_Hall '-P 1'
_symmetry_space_group_name_H-M 'P -1'
_atom_sites_solution_hydrogens geom
_atom_sites_solution_primary direct
_atom_sites_solution_secondary difmap
_audit_creation_method SHELXL97
_cell_angle_alpha 68.190(10)
_cell_angle_beta 78.66(2)
_cell_angle_gamma 88.10(2)
_cell_formula_units_Z 2
_cell_length_a 6.0660(10)
_cell_length_b 10.8580(10)
_cell_length_c 11.092(2)
_cell_measurement_reflns_used 2537
_cell_measurement_temperature 299(2)
_cell_measurement_theta_max 28.00
_cell_measurement_theta_min 2.25
_cell_volume 664.40(19)
_computing_cell_refinement 'CrysAlis RED (Oxford Diffraction, 2007)'
_computing_data_collection 'CrysAlis CCD (Oxford Diffraction, 2007)'
_computing_data_reduction 'CrysAlis RED (Oxford Diffraction , 2007)'
_computing_molecular_graphics 'PLATON (Spek, 2003)'
_computing_publication_material 'SHELXL97 (Sheldrick, 2008)'
_computing_structure_refinement 'SHELXL97 (Sheldrick, 2008)'
_computing_structure_solution 'SHELXS97 (Sheldrick, 2008)'
_diffrn_ambient_temperature 299(2)
_diffrn_measured_fraction_theta_full 0.990
_diffrn_measured_fraction_theta_max 0.990
_diffrn_measurement_device_type 'Oxford Xcalibur diffractometer with Sapphire CCD detector'
_diffrn_measurement_method 'Rotation method data acquisition using \w and \f scans'
_diffrn_radiation_monochromator graphite
_diffrn_radiation_source 'fine-focus sealed tube'
_diffrn_radiation_type MoK\a
_diffrn_radiation_wavelength 0.71073
_diffrn_reflns_av_R_equivalents 0.0329
_diffrn_reflns_av_sigmaI/netI 0.0535
_diffrn_reflns_limit_h_max 7
_diffrn_reflns_limit_h_min -7
_diffrn_reflns_limit_k_max 13
_diffrn_reflns_limit_k_min -13
_diffrn_reflns_limit_l_max 13
_diffrn_reflns_limit_l_min -13
_diffrn_reflns_number 6843
_diffrn_reflns_theta_full 26.37
_diffrn_reflns_theta_max 26.37
_diffrn_reflns_theta_min 2.26
_diffrn_standards_decay_% 0
_exptl_absorpt_coefficient_mu 3.246
_exptl_absorpt_correction_T_max 0.8811
_exptl_absorpt_correction_T_min 0.5629
_exptl_absorpt_correction_type multi-scan
_exptl_absorpt_process_details
;
(CrysAlis RED; Oxford Diffraction, 2007)
(Empirical absorption correction using spherical harmonics,
implemented in SCALE3 ABSPACK scaling algorithm)
;
_exptl_crystal_colour colourless
_exptl_crystal_density_diffrn 1.601
_exptl_crystal_density_method 'not measured'
_exptl_crystal_description needle
_exptl_crystal_F_000 324
_exptl_crystal_size_max 0.20
_exptl_crystal_size_mid 0.08
_exptl_crystal_size_min 0.04
_refine_diff_density_max 0.371
_refine_diff_density_min -0.291
_refine_ls_extinction_method none
_refine_ls_goodness_of_fit_ref 0.966
_refine_ls_hydrogen_treatment constr
_refine_ls_matrix_type full
_refine_ls_number_parameters 154
_refine_ls_number_reflns 2692
_refine_ls_number_restraints 0
_refine_ls_restrained_S_all 0.966
_refine_ls_R_factor_all 0.0815
_refine_ls_R_factor_gt 0.0357
_refine_ls_shift/su_max 0.000
_refine_ls_shift/su_mean 0.000
_refine_ls_structure_factor_coef Fsqd
_refine_ls_weighting_details 'calc w = 1/[\s^2^(Fo^2^)+(0.0526P)^2^] where P=(Fo^2^+2Fc^2^)/3'
_refine_ls_weighting_scheme calc
_refine_ls_wR_factor_gt 0.0826
_refine_ls_wR_factor_ref 0.1010
_reflns_number_gt 1551
_reflns_number_total 2692
_reflns_threshold_expression I>2\s(I)
_cod_data_source_file bx2154.cif
_cod_data_source_block I
_cod_original_cell_volume 664.40(17)
_cod_database_code 2218922
_cod_database_fobs_code 2218922

loop_
_symmetry_equiv_pos_as_xyz
'x, y, z'
'-x, -y, -z'

loop_
_atom_site_type_symbol
_atom_site_label
_atom_site_fract_x
_atom_site_fract_y
_atom_site_fract_z
_atom_site_U_iso_or_equiv
_atom_site_adp_type
_atom_site_calc_flag
_atom_site_refinement_flags
_atom_site_occupancy
Br Br1 -0.10728(8) -0.00925(4) 0.21716(5) 0.0810(2) Uani d . 1
S S1 0.28409(14) 0.35519(8) 0.47093(8) 0.0451(2) Uani d . 1
O O1 0.4965(4) 0.3098(2) 0.5007(2) 0.0548(6) Uani d . 1
O O2 0.1120(4) 0.3668(2) 0.5741(2) 0.0580(6) Uani d . 1
O O3 0.5763(4) 0.4572(2) 0.2073(2) 0.0615(7) Uani d . 1
N N1 0.3085(4) 0.5038(2) 0.3551(3) 0.0449(7) Uani d . 1
H H1N 0.2309 0.5653 0.3720 0.054 Uiso calc R 1
C C1 0.1807(5) 0.2548(3) 0.3993(3) 0.0399(8) Uani d . 1
C C2 0.2864(6) 0.1387(3) 0.4005(3) 0.0478(8) Uani d . 1
H H2 0.4134 0.1145 0.4378 0.057 Uiso calc R 1
C C3 0.2013(6) 0.0601(3) 0.3458(3) 0.0513(9) Uani d . 1
H H3 0.2703 -0.0176 0.3456 0.062 Uiso calc R 1
C C4 0.0124(6) 0.0983(3) 0.2914(3) 0.0487(9) Uani d . 1
C C5 -0.0926(6) 0.2124(3) 0.2896(4) 0.0521(9) Uani d . 1
H H5 -0.2193 0.2364 0.2520 0.062 Uiso calc R 1
C C6 -0.0080(5) 0.2915(3) 0.3443(4) 0.0506(9) Uani d . 1
H H6 -0.0778 0.3691 0.3440 0.061 Uiso calc R 1
C C7 0.4476(6) 0.5366(3) 0.2305(3) 0.0428(8) Uani d . 1
C C8 0.4154(5) 0.6724(3) 0.1284(3) 0.0451(8) Uani d . 1
C C9 0.1793(6) 0.6700(4) 0.0986(4) 0.0740(12) Uani d . 1
H H9A 0.1665 0.6008 0.0657 0.089 Uiso calc R 1
H H9B 0.1552 0.7540 0.0331 0.089 Uiso calc R 1
H H9C 0.0686 0.6536 0.1782 0.089 Uiso calc R 1
C C10 0.4365(8) 0.7799(4) 0.1826(4) 0.0856(14) Uani d . 1
H H10A 0.3232 0.7639 0.2611 0.103 Uiso calc R 1
H H10B 0.4169 0.8649 0.1172 0.103 Uiso calc R 1
H H10C 0.5828 0.7788 0.2037 0.103 Uiso calc R 1
C C11 0.5872(7) 0.6969(4) 0.0018(4) 0.0759(12) Uani d . 1
H H11A 0.7360 0.6951 0.0197 0.091 Uiso calc R 1
H H11B 0.5660 0.7821 -0.0628 0.091 Uiso calc R 1
H H11C 0.5684 0.6290 -0.0318 0.091 Uiso calc R 1

loop_
_atom_site_aniso_label
_atom_site_aniso_U_11
_atom_site_aniso_U_22
_atom_site_aniso_U_33
_atom_site_aniso_U_12
_atom_site_aniso_U_13
_atom_site_aniso_U_23
Br1 0.1133(4) 0.0498(3) 0.0888(4) -0.0078(2) -0.0360(3) -0.0269(2)
S1 0.0570(6) 0.0369(5) 0.0389(5) 0.0063(4) -0.0065(4) -0.0130(4)
O1 0.0597(15) 0.0513(14) 0.0543(15) 0.0087(12) -0.0183(13) -0.0177(12)
O2 0.0759(16) 0.0479(14) 0.0402(14) 0.0118(12) 0.0055(13) -0.0145(11)
O3 0.0650(16) 0.0606(16) 0.0540(16) 0.0187(14) -0.0034(13) -0.0213(13)
N1 0.0600(17) 0.0323(14) 0.0429(17) 0.0063(13) -0.0063(14) -0.0169(13)
C1 0.0397(18) 0.0325(17) 0.0390(18) -0.0038(14) 0.0030(15) -0.0084(14)
C2 0.051(2) 0.0410(19) 0.051(2) 0.0136(16) -0.0139(17) -0.0153(16)
C3 0.065(2) 0.0285(17) 0.054(2) 0.0035(16) -0.0028(19) -0.0118(16)
C4 0.060(2) 0.0319(17) 0.052(2) 0.0014(16) -0.0134(19) -0.0121(16)
C5 0.0446(19) 0.042(2) 0.059(2) -0.0033(16) -0.0081(17) -0.0081(17)
C6 0.048(2) 0.0362(18) 0.065(2) 0.0086(16) -0.0116(19) -0.0167(17)
C7 0.045(2) 0.049(2) 0.0371(19) -0.0025(17) -0.0069(16) -0.0188(16)
C8 0.048(2) 0.0432(19) 0.0356(19) -0.0061(15) -0.0020(16) -0.0076(15)
C9 0.063(3) 0.076(3) 0.065(3) 0.001(2) -0.021(2) -0.002(2)
C10 0.144(4) 0.041(2) 0.070(3) -0.005(2) -0.029(3) -0.016(2)
C11 0.071(3) 0.077(3) 0.057(3) -0.001(2) 0.001(2) -0.006(2)

loop_
_atom_type_symbol
_atom_type_description
_atom_type_scat_dispersion_real
_atom_type_scat_dispersion_imag
_atom_type_scat_source
C C 0.0033 0.0016 'International Tables Vol C Tables 4.2.6.8 and 6.1.1.4'
H H 0.0000 0.0000 'International Tables Vol C Tables 4.2.6.8 and 6.1.1.4'
Br Br -0.2901 2.4595 'International Tables Vol C Tables 4.2.6.8 and 6.1.1.4'
N N 0.0061 0.0033 'International Tables Vol C Tables 4.2.6.8 and 6.1.1.4'
O O 0.0106 0.0060 'International Tables Vol C Tables 4.2.6.8 and 6.1.1.4'
S S 0.1246 0.1234 'International Tables Vol C Tables 4.2.6.8 and 6.1.1.4'

loop_
_geom_angle_atom_site_label_1
_geom_angle_atom_site_label_2
_geom_angle_atom_site_label_3
_geom_angle
O1 S1 O2 118.80(15)
O1 S1 N1 111.33(14)
O2 S1 N1 103.71(14)
O1 S1 C1 108.67(15)
O2 S1 C1 109.40(15)
N1 S1 C1 103.87(14)
C7 N1 S1 123.8(2)
C7 N1 H1N 118.1
S1 N1 H1N 118.1
C6 C1 C2 120.7(3)
C6 C1 S1 119.2(2)
C2 C1 S1 120.1(2)
C3 C2 C1 119.4(3)
C3 C2 H2 120.3
C1 C2 H2 120.3
C2 C3 C4 119.1(3)
C2 C3 H3 120.5
C4 C3 H3 120.5
C5 C4 C3 122.0(3)
C5 C4 Br1 118.6(3)
C3 C4 Br1 119.5(2)
C4 C5 C6 119.2(3)
C4 C5 H5 120.4
C6 C5 H5 120.4
C1 C6 C5 119.7(3)
C1 C6 H6 120.1
C5 C6 H6 120.1
O3 C7 N1 120.2(3)
O3 C7 C8 124.0(3)
N1 C7 C8 115.7(3)
C11 C8 C10 110.9(3)
C11 C8 C7 109.5(3)
C10 C8 C7 110.3(3)
C11 C8 C9 108.6(3)
C10 C8 C9 110.0(3)
C7 C8 C9 107.6(3)
C8 C9 H9A 109.5
C8 C9 H9B 109.5
H9A C9 H9B 109.5
C8 C9 H9C 109.5
H9A C9 H9C 109.5
H9B C9 H9C 109.5
C8 C10 H10A 109.5
C8 C10 H10B 109.5
H10A C10 H10B 109.5
C8 C10 H10C 109.5
H10A C10 H10C 109.5
H10B C10 H10C 109.5
C8 C11 H11A 109.5
C8 C11 H11B 109.5
H11A C11 H11B 109.5
C8 C11 H11C 109.5
H11A C11 H11C 109.5
H11B C11 H11C 109.5

loop_
_geom_bond_atom_site_label_1
_geom_bond_atom_site_label_2
_geom_bond_distance
Br1 C4 1.891(3)
S1 O1 1.420(2)
S1 O2 1.430(2)
S1 N1 1.636(3)
S1 C1 1.760(3)
O3 C7 1.208(4)
N1 C7 1.394(4)
N1 H1N 0.8600
C1 C6 1.380(4)
C1 C2 1.392(4)
C2 C3 1.378(4)
C2 H2 0.9300
C3 C4 1.380(5)
C3 H3 0.9300
C4 C5 1.369(4)
C5 C6 1.381(4)
C5 H5 0.9300
C6 H6 0.9300
C7 C8 1.524(5)
C8 C11 1.514(5)
C8 C10 1.517(5)
C8 C9 1.535(5)
C9 H9A 0.9600
C9 H9B 0.9600
C9 H9C 0.9600
C10 H10A 0.9600
C10 H10B 0.9600
C10 H10C 0.9600
C11 H11A 0.9600
C11 H11B 0.9600
C11 H11C 0.9600

loop_
_geom_hbond_atom_site_label_D
_geom_hbond_atom_site_label_H
_geom_hbond_atom_site_label_A
_geom_hbond_site_symmetry_A
_geom_hbond_distance_DH
_geom_hbond_distance_HA
_geom_hbond_distance_DA
_geom_hbond_angle_DHA
N1 H1N O2 2_566 0.86 2.23 2.982(3) 146.2

loop_
_geom_torsion_atom_site_label_1
_geom_torsion_atom_site_label_2
_geom_torsion_atom_site_label_3
_geom_torsion_atom_site_label_4
_geom_torsion
O1 S1 N1 C7 55.9(3)
O2 S1 N1 C7 -175.2(2)
C1 S1 N1 C7 -60.9(3)
O1 S1 C1 C6 -170.6(3)
O2 S1 C1 C6 58.2(3)
N1 S1 C1 C6 -52.0(3)
O1 S1 C1 C2 10.5(3)
O2 S1 C1 C2 -120.7(3)
N1 S1 C1 C2 129.1(3)
C6 C1 C2 C3 0.1(5)
S1 C1 C2 C3 179.0(3)
C1 C2 C3 C4 -0.2(5)
C2 C3 C4 C5 0.3(5)
C2 C3 C4 Br1 -179.6(3)
C3 C4 C5 C6 -0.3(5)
Br1 C4 C5 C6 179.6(3)
C2 C1 C6 C5 -0.1(5)
S1 C1 C6 C5 -179.0(3)
C4 C5 C6 C1 0.2(5)
S1 N1 C7 O3 -7.6(4)
S1 N1 C7 C8 169.3(2)
O3 C7 C8 C11 -6.7(4)
N1 C7 C8 C11 176.5(3)
O3 C7 C8 C10 -129.0(4)
N1 C7 C8 C10 54.2(4)
O3 C7 C8 C9 111.0(4)
N1 C7 C8 C9 -65.7(4)

loop_
_cod_related_entry_id
_cod_related_entry_database
_cod_related_entry_code
1 ChemSpider 24740321
